data_7111006
loop_
_publ_author_name
'Br\"oring, Martin'
'Pfister, Andreas'
'Ilg, Kerstin'

_publ_contact_author
;
        Dr. Martin Br\"oring
        Institut f\"ur Anorganische Chemie
        Universit\"at W\"urzburg
        Am Hubland
        D-97074 W\"urzburg
        Germany
;
_publ_section_title
;
 Cluster stabilization by an open-chain tetrapyrrolic ligand: first
 evidence for NH activation as an initial step in tetrapyrrole metalation
 processes
;
_journal_issue 15
_journal_name_full 'Chemical Communications'
_journal_page_first 1407
_journal_paper_doi 10.1039/b003815f
_journal_year 2000
_chemical_formula_sum 'C45 H46 N4 O11 Ru5'
_chemical_formula_weight 1324.21
_chemical_name_systematic
; 
 ? 
;
_space_group_IT_number 14
_symmetry_cell_setting monoclinic
_symmetry_Int_Tables_number 14
_symmetry_space_group_name_Hall '-P 2ybc'
_symmetry_space_group_name_H-M 'P 1 21/c 1'
_atom_sites_solution_hydrogens geom
_atom_sites_solution_primary direct
_atom_sites_solution_secondary difmap
_audit_creation_method SHELXL-97
_cell_angle_alpha 90.00
_cell_angle_beta 89.76(3)
_cell_angle_gamma 90.00
_cell_formula_units_Z 4
_cell_length_a 19.633(4)
_cell_length_b 15.226(3)
_cell_length_c 17.809(4)
_cell_measurement_reflns_used 5000
_cell_measurement_temperature 173(2)
_cell_measurement_theta_max 25.01
_cell_measurement_theta_min 2.47
_cell_volume 5323.6(19)
_computing_cell_refinement 'IPDS (Stoe)'
_computing_data_collection 'IPDS (Stoe)'
_computing_data_reduction 'IPDS (Stoe)'
_computing_molecular_graphics 'ZORTEP (Zsolnai)'
_computing_structure_refinement 'SHELXL-97 (Sheldrick, 1997)'
_computing_structure_solution 'SHELXS-97 (Sheldrick, 1990)'
_diffrn_ambient_temperature 173(2)
_diffrn_measured_fraction_theta_full 0.988
_diffrn_measured_fraction_theta_max 0.988
_diffrn_measurement_device_type 'IPDS (Stoe)'
_diffrn_measurement_method 'phi scans'
_diffrn_radiation_monochromator graphite
_diffrn_radiation_source 'fine-focus sealed tube'
_diffrn_radiation_type MoK\a
_diffrn_radiation_wavelength 0.71073
_diffrn_reflns_av_R_equivalents 0.1057
_diffrn_reflns_av_sigmaI/netI 0.1091
_diffrn_reflns_limit_h_max 23
_diffrn_reflns_limit_h_min -23
_diffrn_reflns_limit_k_max 18
_diffrn_reflns_limit_k_min -18
_diffrn_reflns_limit_l_max 21
_diffrn_reflns_limit_l_min -21
_diffrn_reflns_number 54724
_diffrn_reflns_theta_full 25.10
_diffrn_reflns_theta_max 25.10
_diffrn_reflns_theta_min 2.47
_exptl_absorpt_coefficient_mu 1.441
_exptl_absorpt_correction_type none
_exptl_absorpt_process_details
;
 No absorption correction was applied.
;
_exptl_crystal_colour red
_exptl_crystal_density_diffrn 1.652
_exptl_crystal_density_method 'not measured'
_exptl_crystal_description prism
_exptl_crystal_F_000 2608
_exptl_crystal_size_max 0.18
_exptl_crystal_size_mid 0.14
_exptl_crystal_size_min 0.13
_refine_diff_density_max 0.434
_refine_diff_density_min -0.074
_refine_diff_density_rms 0.020
_refine_ls_extinction_method none
_refine_ls_goodness_of_fit_ref 0.815
_refine_ls_hydrogen_treatment mixed
_refine_ls_matrix_type full
_refine_ls_number_parameters 623
_refine_ls_number_reflns 9374
_refine_ls_number_restraints 12
_refine_ls_restrained_S_all 0.816
_refine_ls_R_factor_all 0.1177
_refine_ls_R_factor_gt 0.0542
_refine_ls_shift/su_max 0.223
_refine_ls_shift/su_mean 0.004
_refine_ls_structure_factor_coef Fsqd
_refine_ls_weighting_details 'calc w=1/[\s^2^(Fo^2^)+(0.0867P)^2^+0.0000P] where P=(Fo^2^+2Fc^2^)/3'
_refine_ls_weighting_scheme calc
_refine_ls_wR_factor_gt 0.1323
_refine_ls_wR_factor_ref 0.1526
_reflns_number_gt 4350
_reflns_number_total 9374
_reflns_threshold_expression >2sigma(I)
_cod_data_source_file b003815fsup1.cif
_cod_data_source_block 2
_cod_original_cell_volume 5323.7(18)
_cod_database_code 7111006

loop_
_symmetry_equiv_pos_as_xyz
'x, y, z'
'-x, y+1/2, -z+1/2'
'-x, -y, -z'
'x, -y-1/2, z-1/2'

loop_
_atom_site_label
_atom_site_type_symbol
_atom_site_fract_x
_atom_site_fract_y
_atom_site_fract_z
_atom_site_U_iso_or_equiv
_atom_site_adp_type
_atom_site_occupancy
_atom_site_symmetry_multiplicity
_atom_site_calc_flag
_atom_site_refinement_flags
_atom_site_disorder_assembly
_atom_site_disorder_group
Ru1 Ru 0.21699(4) 0.64635(6) 0.14513(4) 0.0897(5) Uani 1 1 d . . .
Ru2 Ru 0.28211(4) 0.45064(6) 0.12389(4) 0.0926(5) Uani 1 1 d . . .
Ru3 Ru 0.21005(4) 0.81858(6) 0.25427(5) 0.0970(5) Uani 1 1 d . . .
Ru4 Ru 0.09285(4) 0.72239(7) 0.28436(5) 0.1024(5) Uani 1 1 d . A .
Ru5 Ru 0.33334(4) 0.51543(6) 0.25909(4) 0.0964(5) Uani 1 1 d . A .
N1 N 0.2475(4) 0.4237(6) 0.0119(4) 0.098(2) Uani 1 1 d . . .
N2 N 0.3559(4) 0.5298(6) 0.0692(4) 0.096(2) Uani 1 1 d . A .
N3 N 0.3094(4) 0.6407(5) 0.2024(4) 0.0871(19) Uani 1 1 d . A .
N4 N 0.1638(4) 0.6145(6) 0.2510(4) 0.095(2) Uani 1 1 d . A .
O1 O 0.3531(5) 0.8903(7) 0.2293(7) 0.158(4) Uani 1 1 d . . .
O2 O 0.1279(5) 0.9584(7) 0.1707(5) 0.148(3) Uani 1 1 d . . .
O3 O 0.1858(4) 0.9128(6) 0.4028(5) 0.132(3) Uani 1 1 d . . .
O4 O 0.0198(5) 0.7977(8) 0.1522(6) 0.156(4) Uani 1 1 d . . .
O5 O 0.2874(4) 0.6969(6) -0.0010(4) 0.112(2) Uani 1 1 d . . .
O6 O 0.0893(4) 0.6506(7) 0.0559(4) 0.130(3) Uani 1 1 d . . .
O7 O 0.3773(4) 0.2955(6) 0.1244(5) 0.123(2) Uani 1 1 d . . .
O8 O 0.1841(4) 0.3325(6) 0.2084(4) 0.122(2) Uani 1 1 d . . .
O9 O 0.4171(6) 0.3541(7) 0.2893(6) 0.160(4) Uani 1 1 d . . .
O10 O 0.2191(5) 0.4361(6) 0.3490(5) 0.132(3) Uani 1 1 d . . .
O11 O 0.0195(5) 0.8603(8) 0.3785(6) 0.147(3) Uani 1 1 d . . .
C1 C 0.2984(7) 0.8627(8) 0.2369(7) 0.116(3) Uani 1 1 d . . .
C2 C 0.1587(6) 0.9062(10) 0.2011(7) 0.118(3) Uani 1 1 d . . .
C3 C 0.1953(5) 0.8789(8) 0.3462(8) 0.109(3) Uani 1 1 d . . .
C4 C 0.0483(6) 0.7686(10) 0.2034(8) 0.126(4) Uani 1 1 d . . .
C5 C 0.2620(5) 0.6757(7) 0.0564(6) 0.095(3) Uani 1 1 d . . .
C6 C 0.1360(5) 0.6504(8) 0.0917(5) 0.100(3) Uani 1 1 d . . .
C7 C 0.3411(6) 0.3557(9) 0.1267(6) 0.107(3) Uani 1 1 d . . .
C8 C 0.2203(6) 0.3812(9) 0.1755(6) 0.105(3) Uani 1 1 d . . .
C9 C 0.3832(7) 0.4169(11) 0.2767(7) 0.126(4) Uani 1 1 d . . .
C10 C 0.2635(7) 0.4659(8) 0.3130(6) 0.110(3) Uani 1 1 d . . .
C11 C 0.0465(6) 0.8067(11) 0.3409(7) 0.128(4) Uani 1 1 d . . .
C20 C 0.1265(6) 0.3874(11) 0.0383(6) 0.130(4) Uani 1 1 d . . .
H20A H 0.1328 0.4263 0.0816 0.195 Uiso 1 1 calc R . .
H20B H 0.1184 0.3273 0.0559 0.195 Uiso 1 1 calc R . .
H20C H 0.0874 0.4074 0.0089 0.195 Uiso 1 1 calc R . .
C21 C 0.1883(5) 0.3892(8) -0.0092(5) 0.104(3) Uani 1 1 d . . .
C22 C 0.1940(6) 0.3587(10) -0.0868(6) 0.122(4) Uani 1 1 d . A .
C23 C 0.2585(6) 0.3751(10) -0.1114(6) 0.122(3) Uani 1 1 d U . .
C24 C 0.2925(5) 0.4189(8) -0.0503(5) 0.103(3) Uani 1 1 d . A .
C25 C 0.3524(5) 0.4636(9) -0.0555(6) 0.113(4) Uani 1 1 d . . .
H25 H 0.3773 0.4547 -0.1007 0.136 Uiso 1 1 calc R A .
C26 C 0.3827(5) 0.5215(7) -0.0033(5) 0.094(3) Uani 1 1 d . A .
C27 C 0.4360(5) 0.5815(8) -0.0148(6) 0.098(3) Uani 1 1 d . . .
C28 C 0.4424(4) 0.6269(7) 0.0502(6) 0.098(3) Uani 1 1 d . A .
C29 C 0.3935(4) 0.5934(7) 0.1027(5) 0.091(2) Uani 1 1 d . . .
C30 C 0.3766(4) 0.6156(7) 0.1796(6) 0.093(2) Uani 1 1 d . A .
C31 C 0.4177(5) 0.6220(8) 0.2431(6) 0.103(3) Uani 1 1 d . . .
C32 C 0.3761(5) 0.6532(7) 0.3063(6) 0.100(3) Uani 1 1 d . A .
C33 C 0.3105(5) 0.6644(7) 0.2784(5) 0.093(2) Uani 1 1 d . . .
C34 C 0.2514(4) 0.7054(7) 0.3168(5) 0.092(3) Uani 1 1 d . A .
H34 H 0.2639 0.7231 0.3691 0.110 Uiso 1 1 calc R . .
C35 C 0.1884(4) 0.6533(7) 0.3172(5) 0.089(2) Uani 1 1 d . . .
C36 C 0.1404(5) 0.6389(7) 0.3765(5) 0.100(3) Uani 1 1 d . A .
C37 C 0.0870(6) 0.5865(8) 0.3456(6) 0.107(3) Uani 1 1 d . . .
C38 C 0.1023(5) 0.5727(8) 0.2708(5) 0.102(3) Uani 1 1 d . A .
C39 C 0.0673(5) 0.5112(8) 0.2181(6) 0.109(3) Uani 1 1 d . . .
H39A H 0.0873 0.4525 0.2227 0.164 Uiso 1 1 calc R A .
H39B H 0.0730 0.5322 0.1664 0.164 Uiso 1 1 calc R . .
H39C H 0.0187 0.5085 0.2305 0.164 Uiso 1 1 calc R . .
C40 C 0.1380(6) 0.3167(12) -0.1277(7) 0.140(5) Uani 1 1 d . . .
H40A H 0.1103 0.2812 -0.0925 0.168 Uiso 1 1 calc R A .
H40B H 0.1569 0.2768 -0.1665 0.168 Uiso 1 1 calc R . .
C41 C 0.0938(8) 0.3852(12) -0.1645(8) 0.156(6) Uani 1 1 d . A .
H41A H 0.0758 0.4252 -0.1261 0.235 Uiso 1 1 calc R . .
H41B H 0.0558 0.3563 -0.1902 0.235 Uiso 1 1 calc R . .
H41C H 0.1209 0.4185 -0.2010 0.235 Uiso 1 1 calc R . .
C42 C 0.2847(13) 0.381(2) -0.193(2) 0.128(11) Uani 0.68(5) 1 d P A 1
H42A H 0.2467 0.3818 -0.2297 0.154 Uiso 0.68(5) 1 calc PR A 1
H42B H 0.3140 0.4329 -0.2011 0.154 Uiso 0.68(5) 1 calc PR A 1
C43 C 0.3218(17) 0.303(2) -0.1978(17) 0.150(10) Uiso 0.68(5) 1 d P A 1
H43A H 0.3637 0.3085 -0.1684 0.225 Uiso 0.68(5) 1 calc PR A 1
H43B H 0.3335 0.2909 -0.2503 0.225 Uiso 0.68(5) 1 calc PR A 1
H43C H 0.2944 0.2544 -0.1777 0.225 Uiso 0.68(5) 1 calc PR A 1
C42^ C 0.2935(18) 0.329(3) -0.180(2) 0.083(13) Uani 0.32(5) 1 d P A 2
H42C H 0.2706 0.2724 -0.1922 0.099 Uiso 0.32(5) 1 calc PR A 2
H42D H 0.3423 0.3174 -0.1704 0.099 Uiso 0.32(5) 1 calc PR A 2
C43^ C 0.283(2) 0.399(3) -0.245(3) 0.110(15) Uani 0.32(5) 1 d P A 2
H43D H 0.2757 0.4572 -0.2222 0.164 Uiso 0.32(5) 1 calc PR A 2
H43E H 0.2437 0.3831 -0.2751 0.164 Uiso 0.32(5) 1 calc PR A 2
H43F H 0.3240 0.4010 -0.2766 0.164 Uiso 0.32(5) 1 calc PR A 2
C44 C 0.4766(5) 0.5901(9) -0.0875(6) 0.110(3) Uani 1 1 d . A .
H44A H 0.5043 0.6435 -0.0857 0.165 Uiso 1 1 calc R . .
H44B H 0.4452 0.5934 -0.1300 0.165 Uiso 1 1 calc R . .
H44C H 0.5063 0.5388 -0.0934 0.165 Uiso 1 1 calc R . .
C45 C 0.4877(5) 0.7069(8) 0.0627(7) 0.112(3) Uani 1 1 d . . .
H45A H 0.5238 0.6906 0.0987 0.135 Uiso 1 1 calc R A .
H45B H 0.5104 0.7214 0.0145 0.135 Uiso 1 1 calc R . .
C46 C 0.4532(7) 0.7875(9) 0.0911(7) 0.126(4) Uani 1 1 d . A .
H46A H 0.4257 0.8133 0.0509 0.189 Uiso 1 1 calc R . .
H46B H 0.4875 0.8301 0.1074 0.189 Uiso 1 1 calc R . .
H46C H 0.4236 0.7722 0.1336 0.189 Uiso 1 1 calc R . .
C47 C 0.4947(5) 0.6067(10) 0.2417(7) 0.127(4) Uani 1 1 d . A .
H47A H 0.5069 0.5842 0.1913 0.153 Uiso 1 1 calc R B 1
H47B H 0.5171 0.6645 0.2473 0.153 Uiso 1 1 calc R B 1
C48 C 0.5236(8) 0.5487(14) 0.2959(10) 0.153(7) Uani 0.85(2) 1 d P A 1
H48A H 0.5734 0.5523 0.2933 0.229 Uiso 0.85(2) 1 calc PR A 1
H48B H 0.5091 0.4884 0.2853 0.229 Uiso 0.85(2) 1 calc PR A 1
H48C H 0.5081 0.5656 0.3463 0.229 Uiso 0.85(2) 1 calc PR A 1
C48^ C 0.531(3) 0.667(4) 0.282(3) 0.08(2) Uani 0.15(2) 1 d PU A 2
H48D H 0.5345 0.7215 0.2535 0.123 Uiso 0.15(2) 1 calc PR A 2
H48E H 0.5765 0.6437 0.2921 0.123 Uiso 0.15(2) 1 calc PR A 2
H48F H 0.5075 0.6782 0.3299 0.123 Uiso 0.15(2) 1 calc PR A 2
C49 C 0.3990(6) 0.6763(9) 0.3825(6) 0.124(4) Uani 1 1 d . . .
H49A H 0.3762 0.7303 0.3989 0.186 Uiso 1 1 calc R A .
H49B H 0.4484 0.6854 0.3821 0.186 Uiso 1 1 calc R . .
H49C H 0.3876 0.6285 0.4172 0.186 Uiso 1 1 calc R . .
C50 C 0.1490(6) 0.6674(9) 0.4564(6) 0.122(4) Uani 1 1 d . . .
H50A H 0.1044 0.6670 0.4824 0.146 Uiso 1 1 calc R A .
H50B H 0.1674 0.7279 0.4581 0.146 Uiso 1 1 calc R . .
C51 C 0.1987(8) 0.6037(10) 0.4963(8) 0.140(4) Uiso 1 1 d . A .
H51A H 0.1770 0.5461 0.5020 0.209 Uiso 1 1 calc R . .
H51B H 0.2101 0.6271 0.5459 0.209 Uiso 1 1 calc R . .
H51C H 0.2403 0.5976 0.4662 0.209 Uiso 1 1 calc R . .
C52 C 0.0270(6) 0.5485(10) 0.3907(7) 0.126(4) Uani 1 1 d . A .
H52A H 0.0451 0.5218 0.4372 0.151 Uiso 1 1 calc R C 1
H52B H 0.0059 0.5010 0.3609 0.151 Uiso 1 1 calc R C 1
C53 C -0.0300(9) 0.6164(14) 0.4130(13) 0.182(14) Uani 0.62(3) 1 d P A 1
H53A H -0.0587 0.5914 0.4528 0.273 Uiso 0.62(3) 1 calc PR A 1
H53B H -0.0580 0.6295 0.3690 0.273 Uiso 0.62(3) 1 calc PR A 1
H53C H -0.0088 0.6706 0.4312 0.273 Uiso 0.62(3) 1 calc PR A 1
C53^ C 0.0459(12) 0.4583(16) 0.4200(15) 0.132(13) Uiso 0.38(3) 1 d PR A 2
H53D H 0.0117 0.4390 0.4568 0.198 Uiso 0.38(3) 1 calc PR A 2
H53E H 0.0907 0.4610 0.4441 0.198 Uiso 0.38(3) 1 calc PR A 2
H53F H 0.0476 0.4165 0.3782 0.198 Uiso 0.38(3) 1 calc PR A 2
H1 H 0.2164 0.5385 0.1154 0.065(18) Uiso 1 1 d R . .
H2 H 0.2267 0.7365 0.1840 0.15(4) Uiso 1 1 d R . .

loop_
_atom_site_aniso_label
_atom_site_aniso_U_11
_atom_site_aniso_U_22
_atom_site_aniso_U_33
_atom_site_aniso_U_23
_atom_site_aniso_U_13
_atom_site_aniso_U_12
Ru1 0.0729(6) 0.1096(7) 0.0868(6) 0.0022(4) -0.0082(3) -0.0015(4)
Ru2 0.0824(6) 0.1106(7) 0.0849(6) -0.0060(4) -0.0075(3) -0.0034(4)
Ru3 0.0784(6) 0.1032(7) 0.1095(7) -0.0022(4) -0.0032(4) 0.0045(4)
Ru4 0.0751(6) 0.1281(8) 0.1042(7) -0.0052(5) -0.0007(4) -0.0009(4)
Ru5 0.0952(6) 0.1036(7) 0.0904(6) -0.0057(4) -0.0189(4) 0.0067(4)
N1 0.080(4) 0.125(7) 0.089(4) -0.003(4) -0.008(4) -0.001(4)
N2 0.080(4) 0.117(6) 0.090(4) -0.003(4) -0.011(4) 0.008(4)
N3 0.079(4) 0.097(5) 0.085(4) -0.009(4) -0.007(3) -0.004(4)
N4 0.081(4) 0.110(6) 0.094(5) -0.007(4) -0.015(4) -0.008(4)
O1 0.096(5) 0.129(7) 0.248(11) -0.031(7) 0.022(6) -0.018(5)
O2 0.134(7) 0.165(9) 0.145(7) 0.022(6) -0.004(5) 0.058(6)
O3 0.123(6) 0.140(7) 0.132(6) -0.025(5) -0.010(5) 0.018(5)
O4 0.111(6) 0.199(10) 0.158(8) 0.020(7) -0.036(6) 0.017(6)
O5 0.087(4) 0.143(6) 0.105(5) 0.022(4) -0.003(4) 0.011(4)
O6 0.083(4) 0.192(9) 0.115(5) 0.011(5) -0.021(4) -0.019(5)
O7 0.103(5) 0.117(6) 0.149(6) -0.019(5) -0.014(5) 0.013(5)
O8 0.124(6) 0.136(7) 0.105(5) 0.013(4) 0.000(4) -0.018(5)
O9 0.170(9) 0.128(7) 0.183(9) -0.026(6) -0.069(7) 0.039(7)
O10 0.157(8) 0.131(7) 0.109(5) 0.006(5) 0.012(5) -0.003(6)
O11 0.111(6) 0.181(9) 0.148(7) -0.023(6) 0.022(5) 0.030(6)
C1 0.107(8) 0.093(7) 0.149(9) -0.017(7) 0.008(7) 0.008(6)
C2 0.103(7) 0.137(10) 0.115(8) -0.017(7) 0.005(6) 0.013(7)
C3 0.089(6) 0.108(8) 0.129(8) -0.002(7) -0.009(6) 0.008(6)
C4 0.076(6) 0.150(11) 0.153(10) 0.010(9) 0.004(7) 0.006(7)
C5 0.074(5) 0.108(7) 0.104(6) 0.002(5) -0.016(5) 0.004(5)
C6 0.082(6) 0.125(8) 0.091(5) 0.008(5) 0.001(5) -0.005(5)
C7 0.095(7) 0.126(9) 0.099(6) -0.018(6) -0.008(5) -0.010(7)
C8 0.101(7) 0.127(9) 0.088(6) -0.005(6) -0.012(5) 0.005(6)
C9 0.119(9) 0.140(11) 0.120(8) -0.018(8) -0.033(7) 0.008(8)
C10 0.141(9) 0.109(8) 0.079(5) 0.000(5) -0.008(6) 0.013(7)
C11 0.091(7) 0.174(13) 0.121(8) 0.018(8) 0.003(6) -0.007(8)
C20 0.086(6) 0.196(13) 0.107(7) -0.013(8) -0.005(5) -0.025(7)
C21 0.084(6) 0.132(9) 0.096(6) -0.016(6) -0.012(5) -0.013(6)
C22 0.098(7) 0.173(12) 0.094(6) -0.026(7) -0.009(5) -0.016(7)
C23 0.102(6) 0.160(8) 0.103(6) -0.024(6) 0.000(5) -0.020(6)
C24 0.077(5) 0.139(9) 0.091(6) -0.016(6) 0.001(4) -0.005(5)
C25 0.082(6) 0.167(11) 0.090(6) -0.026(6) 0.001(5) 0.004(6)
C26 0.081(5) 0.122(7) 0.079(5) -0.003(5) -0.004(4) 0.010(5)
C27 0.072(5) 0.123(8) 0.100(6) 0.005(6) -0.009(4) 0.001(5)
C28 0.069(5) 0.113(8) 0.110(6) -0.004(6) -0.008(4) -0.004(5)
C29 0.074(5) 0.105(7) 0.092(5) -0.005(5) -0.013(4) -0.008(5)
C30 0.073(5) 0.095(6) 0.111(6) -0.001(5) -0.015(4) 0.002(4)
C31 0.078(5) 0.119(8) 0.113(7) -0.014(6) -0.015(5) 0.018(5)
C32 0.089(6) 0.095(7) 0.116(7) -0.019(5) -0.026(5) 0.011(5)
C33 0.081(5) 0.094(7) 0.104(6) -0.006(5) -0.007(4) 0.001(5)
C34 0.077(5) 0.106(7) 0.092(5) -0.010(5) -0.012(4) 0.001(5)
C35 0.079(5) 0.102(7) 0.087(5) -0.009(5) -0.007(4) -0.002(5)
C36 0.092(6) 0.118(8) 0.089(5) -0.006(5) -0.010(5) -0.013(6)
C37 0.099(7) 0.124(8) 0.098(6) -0.008(6) 0.005(5) -0.014(6)
C38 0.083(6) 0.126(8) 0.097(6) -0.001(6) -0.005(5) -0.013(5)
C39 0.092(6) 0.131(9) 0.105(6) -0.007(6) -0.003(5) -0.023(6)
C40 0.107(8) 0.212(15) 0.102(7) -0.033(8) -0.007(6) -0.030(9)
C41 0.124(10) 0.213(17) 0.133(10) -0.003(10) -0.042(8) -0.033(11)
C42 0.105(15) 0.14(2) 0.14(3) -0.05(2) 0.003(14) -0.003(16)
C42^ 0.067(17) 0.09(3) 0.09(2) -0.04(2) -0.003(13) 0.038(19)
C43^ 0.13(3) 0.13(3) 0.07(2) -0.002(19) 0.037(18) 0.02(2)
C44 0.085(6) 0.136(9) 0.109(7) 0.009(6) 0.006(5) 0.006(6)
C45 0.084(6) 0.116(8) 0.136(8) -0.004(7) 0.002(6) -0.008(6)
C46 0.122(9) 0.130(10) 0.127(8) -0.011(7) -0.004(7) -0.007(8)
C47 0.086(6) 0.152(11) 0.143(9) -0.043(8) -0.025(6) 0.019(7)
C48 0.103(10) 0.20(2) 0.153(13) 0.011(12) -0.019(9) 0.036(11)
C48^ 0.08(2) 0.09(2) 0.08(2) -0.004(10) -0.007(10) 0.000(10)
C49 0.100(7) 0.151(10) 0.121(8) -0.041(7) -0.031(6) 0.012(7)
C50 0.104(7) 0.148(11) 0.113(7) -0.018(7) 0.007(6) -0.015(7)
C52 0.102(7) 0.167(12) 0.110(7) -0.003(7) 0.005(6) -0.036(8)
C53 0.098(14) 0.21(3) 0.24(3) -0.04(2) 0.074(17) -0.048(16)

loop_
_atom_type_symbol
_atom_type_description
_atom_type_scat_dispersion_real
_atom_type_scat_dispersion_imag
_atom_type_scat_source
C C 0.0033 0.0016 'International Tables Vol C Tables 4.2.6.8 and 6.1.1.4'
H H 0.0000 0.0000 'International Tables Vol C Tables 4.2.6.8 and 6.1.1.4'
N N 0.0061 0.0033 'International Tables Vol C Tables 4.2.6.8 and 6.1.1.4'
O O 0.0106 0.0060 'International Tables Vol C Tables 4.2.6.8 and 6.1.1.4'
Ru Ru -1.2594 0.8363 'International Tables Vol C Tables 4.2.6.8 and 6.1.1.4'

loop_
_geom_angle_atom_site_label_1
_geom_angle_atom_site_label_2
_geom_angle_atom_site_label_3
_geom_angle
C6 Ru1 C5 87.8(4)
C6 Ru1 N3 178.4(4)
C5 Ru1 N3 90.8(3)
C6 Ru1 N4 92.4(3)
C5 Ru1 N4 178.8(4)
N3 Ru1 N4 89.0(3)
C8 Ru2 C7 87.1(5)
C8 Ru2 N2 177.3(4)
C7 Ru2 N2 91.7(4)
C8 Ru2 N1 98.2(4)
C7 Ru2 N1 94.4(4)
N2 Ru2 N1 84.3(3)
C8 Ru2 Ru5 90.7(3)
C7 Ru2 Ru5 91.4(3)
N2 Ru2 Ru5 87.0(2)
N1 Ru2 Ru5 169.6(2)
C1 Ru3 C3 96.1(5)
C1 Ru3 C2 99.0(5)
C3 Ru3 C2 90.6(5)
C1 Ru3 C34 91.2(5)
C3 Ru3 C34 89.9(4)
C2 Ru3 C34 169.7(5)
C1 Ru3 Ru4 168.7(4)
C3 Ru3 Ru4 88.0(4)
C2 Ru3 Ru4 91.4(4)
C34 Ru3 Ru4 78.3(2)
C4 Ru4 C11 85.8(6)
C4 Ru4 C35 142.5(4)
C11 Ru4 C35 126.3(4)
C4 Ru4 N4 111.9(5)
C11 Ru4 N4 162.2(4)
C35 Ru4 N4 36.7(3)
C4 Ru4 C36 168.6(5)
C11 Ru4 C36 101.3(5)
C35 Ru4 C36 36.9(3)
N4 Ru4 C36 61.6(3)
C4 Ru4 C38 109.7(5)
C11 Ru4 C38 141.0(5)
C35 Ru4 C38 59.5(3)
N4 Ru4 C38 36.2(3)
C36 Ru4 C38 59.3(4)
C4 Ru4 C37 133.2(5)
C11 Ru4 C37 109.5(5)
C35 Ru4 C37 60.1(4)
N4 Ru4 C37 60.2(3)
C36 Ru4 C37 36.0(4)
C38 Ru4 C37 34.6(3)
C4 Ru4 Ru3 92.5(4)
C11 Ru4 Ru3 98.2(4)
C35 Ru4 Ru3 66.6(3)
N4 Ru4 Ru3 79.7(2)
C36 Ru4 Ru3 95.2(3)
C38 Ru4 Ru3 115.9(2)
C37 Ru4 Ru3 126.5(3)
C9 Ru5 C10 88.4(6)
C9 Ru5 N3 155.0(5)
C10 Ru5 N3 115.7(4)
C9 Ru5 C30 117.8(5)
C10 Ru5 C30 152.9(4)
N3 Ru5 C30 37.5(3)
C9 Ru5 C31 102.2(5)
C10 Ru5 C31 151.4(4)
N3 Ru5 C31 59.8(3)
C30 Ru5 C31 35.4(3)
C9 Ru5 C33 151.4(4)
C10 Ru5 C33 100.3(4)
N3 Ru5 C33 35.7(3)
C30 Ru5 C33 60.4(3)
C31 Ru5 C33 58.6(3)
C9 Ru5 C32 118.0(4)
C10 Ru5 C32 115.8(4)
N3 Ru5 C32 58.9(3)
C30 Ru5 C32 59.9(4)
C31 Ru5 C32 36.0(4)
C33 Ru5 C32 34.1(3)
C9 Ru5 Ru2 93.1(4)
C10 Ru5 Ru2 92.0(3)
N3 Ru5 Ru2 80.39(18)
C30 Ru5 Ru2 80.4(2)
C31 Ru5 Ru2 113.5(3)
C33 Ru5 Ru2 113.6(2)
C32 Ru5 Ru2 137.3(3)
C21 N1 C24 107.6(8)
C21 N1 Ru2 128.1(7)
C24 N1 Ru2 122.5(6)
C29 N2 C26 105.4(8)
C29 N2 Ru2 125.2(6)
C26 N2 Ru2 128.9(7)
C33 N3 C30 109.0(7)
C33 N3 Ru1 118.6(6)
C30 N3 Ru1 132.4(6)
C33 N3 Ru5 77.1(5)
C30 N3 Ru5 72.6(5)
Ru1 N3 Ru5 116.5(3)
C35 N4 C38 106.0(7)
C35 N4 Ru1 117.5(6)
C38 N4 Ru1 135.7(6)
C35 N4 Ru4 71.6(5)
C38 N4 Ru4 74.5(6)
Ru1 N4 Ru4 111.0(4)
O1 C1 Ru3 177.3(12)
O2 C2 Ru3 178.9(11)
O3 C3 Ru3 177.8(11)
O4 C4 Ru4 179.7(13)
O5 C5 Ru1 176.3(8)
O6 C6 Ru1 175.7(10)
O7 C7 Ru2 176.3(9)
O8 C8 Ru2 175.6(10)
O9 C9 Ru5 178.1(11)
O10 C10 Ru5 178.1(10)
O11 C11 Ru4 177.2(11)
N1 C21 C22 109.2(9)
N1 C21 C20 124.2(9)
C22 C21 C20 126.5(9)
C23 C22 C21 108.2(9)
C23 C22 C40 128.1(10)
C21 C22 C40 123.6(10)
C22 C23 C24 106.0(9)
C22 C23 C42 128.3(13)
C24 C23 C42 122.1(13)
C22 C23 C42^ 124.9(18)
C24 C23 C42^ 126.4(16)
C42 C23 C42^ 31.6(14)
C25 C24 N1 124.3(9)
C25 C24 C23 125.6(9)
N1 C24 C23 108.9(8)
C24 C25 C26 129.3(9)
N2 C26 C27 110.7(9)
N2 C26 C25 120.3(9)
C27 C26 C25 128.7(9)
C28 C27 C26 106.2(9)
C28 C27 C44 129.2(10)
C26 C27 C44 124.6(9)
C27 C28 C29 108.1(9)
C27 C28 C45 126.0(10)
C29 C28 C45 125.5(9)
N2 C29 C28 109.5(8)
N2 C29 C30 117.3(8)
C28 C29 C30 133.2(9)
C31 C30 N3 106.6(8)
C31 C30 C29 130.6(8)
N3 C30 C29 122.7(7)
C31 C30 Ru5 75.8(7)
N3 C30 Ru5 69.9(5)
C29 C30 Ru5 121.5(7)
C30 C31 C32 108.8(8)
C30 C31 C47 123.4(9)
C32 C31 C47 127.6(9)
C30 C31 Ru5 68.8(6)
C32 C31 Ru5 74.9(6)
C47 C31 Ru5 126.6(9)
C33 C32 C31 106.2(8)
C33 C32 C49 125.9(10)
C31 C32 C49 127.7(9)
C33 C32 Ru5 70.0(6)
C31 C32 Ru5 69.2(6)
C49 C32 Ru5 129.5(9)
C32 C33 N3 109.4(8)
C32 C33 C34 127.5(9)
N3 C33 C34 122.7(8)
C32 C33 Ru5 75.9(6)
N3 C33 Ru5 67.1(5)
C34 C33 Ru5 128.8(7)
C35 C34 C33 115.6(8)
C35 C34 Ru3 96.4(6)
C33 C34 Ru3 112.6(7)
N4 C35 C36 109.1(8)
N4 C35 C34 121.0(8)
C36 C35 C34 129.7(8)
N4 C35 Ru4 71.7(5)
C36 C35 Ru4 73.3(6)
C34 C35 Ru4 116.9(7)
C35 C36 C37 106.5(8)
C35 C36 C50 125.5(9)
C37 C36 C50 127.8(9)
C35 C36 Ru4 69.8(5)
C37 C36 Ru4 74.4(6)
C50 C36 Ru4 124.9(8)
C38 C37 C36 107.4(9)
C38 C37 C52 127.6(10)
C36 C37 C52 124.8(9)
C38 C37 Ru4 71.1(7)
C36 C37 Ru4 69.6(6)
C52 C37 Ru4 127.8(9)
C37 C38 N4 110.8(9)
C37 C38 C39 127.1(9)
N4 C38 C39 121.4(8)
C37 C38 Ru4 74.4(7)
N4 C38 Ru4 69.3(6)
C39 C38 Ru4 130.5(8)
C22 C40 C41 110.4(14)
C43 C42 C23 100(3)
C23 C42^ C43^ 102(3)
C46 C45 C28 116.3(9)
C48^ C47 C48 81(3)
C48^ C47 C31 114(3)
C48 C47 C31 118.6(13)
C36 C50 C51 109.2(11)
C53^ C52 C37 109.5(12)
C53^ C52 C53 133.1(14)
C37 C52 C53 115.3(12)

loop_
_geom_bond_atom_site_label_1
_geom_bond_atom_site_label_2
_geom_bond_distance
Ru1 C6 1.857(10)
Ru1 C5 1.862(11)
Ru1 N3 2.086(7)
Ru1 N4 2.205(8)
Ru2 C8 1.851(13)
Ru2 C7 1.853(14)
Ru2 N2 2.119(8)
Ru2 N1 2.149(7)
Ru2 Ru5 2.7931(12)
Ru3 C1 1.884(13)
Ru3 C3 1.898(14)
Ru3 C2 1.924(15)
Ru3 C34 2.209(10)
Ru3 Ru4 2.7778(13)
Ru4 C4 1.831(15)
Ru4 C11 1.866(17)
Ru4 C35 2.232(9)
Ru4 N4 2.233(8)
Ru4 C36 2.278(10)
Ru4 C38 2.300(12)
Ru4 C37 2.342(12)
Ru5 C9 1.818(16)
Ru5 C10 1.833(14)
Ru5 N3 2.209(8)
Ru5 C30 2.246(10)
Ru5 C31 2.335(12)
Ru5 C33 2.337(10)
Ru5 C32 2.412(10)
N1 C21 1.331(12)
N1 C24 1.416(12)
N2 C29 1.357(12)
N2 C26 1.398(11)
N3 C33 1.400(11)
N3 C30 1.432(11)
N4 C35 1.407(11)
N4 C38 1.410(12)
O1 C1 1.162(14)
O2 C2 1.137(14)
O3 C3 1.148(13)
O4 C4 1.158(15)
O5 C5 1.181(11)
O6 C6 1.120(11)
O7 C7 1.160(13)
O8 C8 1.182(13)
O9 C9 1.187(15)
O10 C10 1.173(14)
O11 C11 1.181(16)
C20 C21 1.476(15)
C21 C22 1.463(14)
C22 C23 1.362(16)
C22 C40 1.466(16)
C23 C24 1.443(14)
C23 C42 1.55(4)
C23 C42^ 1.57(4)
C24 C25 1.361(15)
C25 C26 1.415(14)
C26 C27 1.403(14)
C27 C28 1.356(14)
C27 C44 1.522(14)
C28 C29 1.431(13)
C28 C45 1.525(15)
C29 C30 1.448(13)
C30 C31 1.397(13)
C31 C32 1.467(14)
C31 C47 1.529(14)
C32 C33 1.393(13)
C32 C49 1.474(14)
C33 C34 1.482(13)
C34 C35 1.470(13)
C35 C36 1.429(13)
C36 C37 1.430(14)
C36 C50 1.498(15)
C37 C38 1.381(14)
C37 C52 1.535(15)
C38 C39 1.495(14)
C40 C41 1.51(2)
C42 C43 1.40(4)
C42^ C43^ 1.59(7)
C45 C46 1.490(17)
C47 C48^ 1.36(6)
C47 C48 1.43(2)
C50 C51 1.549(19)
C52 C53^ 1.52(3)
C52 C53 1.57(2)

loop_
_geom_torsion_atom_site_label_1
_geom_torsion_atom_site_label_2
_geom_torsion_atom_site_label_3
_geom_torsion_atom_site_label_4
_geom_torsion
C1 Ru3 Ru4 C4 -133(2)
C3 Ru3 Ru4 C4 115.1(6)
C2 Ru3 Ru4 C4 24.5(6)
C34 Ru3 Ru4 C4 -154.6(5)
C1 Ru3 Ru4 C11 141(2)
C3 Ru3 Ru4 C11 29.0(5)
C2 Ru3 Ru4 C11 -61.6(5)
C34 Ru3 Ru4 C11 119.2(5)
C1 Ru3 Ru4 C35 15(2)
C3 Ru3 Ru4 C35 -97.1(4)
C2 Ru3 Ru4 C35 172.3(4)
C34 Ru3 Ru4 C35 -6.8(3)
C1 Ru3 Ru4 N4 -21(2)
C3 Ru3 Ru4 N4 -133.1(4)
C2 Ru3 Ru4 N4 136.3(4)
C34 Ru3 Ru4 N4 -42.9(3)
C1 Ru3 Ru4 C36 38(2)
C3 Ru3 Ru4 C36 -73.2(4)
C2 Ru3 Ru4 C36 -163.8(4)
C34 Ru3 Ru4 C36 17.0(4)
C1 Ru3 Ru4 C38 -20(2)
C3 Ru3 Ru4 C38 -131.6(4)
C2 Ru3 Ru4 C38 137.8(4)
C34 Ru3 Ru4 C38 -41.3(4)
C1 Ru3 Ru4 C37 19(2)
C3 Ru3 Ru4 C37 -92.8(5)
C2 Ru3 Ru4 C37 176.6(5)
C34 Ru3 Ru4 C37 -2.5(4)
C8 Ru2 Ru5 C9 78.1(6)
C7 Ru2 Ru5 C9 -9.0(6)
N2 Ru2 Ru5 C9 -100.6(5)
N1 Ru2 Ru5 C9 -133.1(13)
C8 Ru2 Ru5 C10 -10.4(5)
C7 Ru2 Ru5 C10 -97.5(5)
N2 Ru2 Ru5 C10 170.9(4)
N1 Ru2 Ru5 C10 138.4(12)
C8 Ru2 Ru5 N3 -126.2(4)
C7 Ru2 Ru5 N3 146.8(4)
N2 Ru2 Ru5 N3 55.1(3)
N1 Ru2 Ru5 N3 22.6(12)
C8 Ru2 Ru5 C30 -164.2(4)
C7 Ru2 Ru5 C30 108.7(4)
N2 Ru2 Ru5 C30 17.1(3)
N1 Ru2 Ru5 C30 -15.4(12)
C8 Ru2 Ru5 C31 -177.1(4)
C7 Ru2 Ru5 C31 95.8(4)
N2 Ru2 Ru5 C31 4.1(3)
N1 Ru2 Ru5 C31 -28.3(12)
C8 Ru2 Ru5 C33 -112.6(4)
C7 Ru2 Ru5 C33 160.3(4)
N2 Ru2 Ru5 C33 68.7(3)
N1 Ru2 Ru5 C33 36.2(12)
C8 Ru2 Ru5 C32 -143.3(5)
C7 Ru2 Ru5 C32 129.6(5)
N2 Ru2 Ru5 C32 38.0(4)
N1 Ru2 Ru5 C32 5.5(12)
C8 Ru2 N1 C21 17.0(10)
C7 Ru2 N1 C21 104.7(10)
N2 Ru2 N1 C21 -164.1(10)
Ru5 Ru2 N1 C21 -131.4(11)
C8 Ru2 N1 C24 -145.5(9)
C7 Ru2 N1 C24 -57.8(9)
N2 Ru2 N1 C24 33.5(8)
Ru5 Ru2 N1 C24 66.1(16)
C8 Ru2 N2 C29 -40(9)
C7 Ru2 N2 C29 -103.2(8)
N1 Ru2 N2 C29 162.6(8)
Ru5 Ru2 N2 C29 -11.9(7)
C8 Ru2 N2 C26 130(9)
C7 Ru2 N2 C26 67.6(8)
N1 Ru2 N2 C26 -26.6(8)
Ru5 Ru2 N2 C26 159.0(7)
C6 Ru1 N3 C33 178(100)
C5 Ru1 N3 C33 147.6(7)
N4 Ru1 N3 C33 -31.1(7)
C6 Ru1 N3 C30 -2(16)
C5 Ru1 N3 C30 -32.7(9)
N4 Ru1 N3 C30 148.5(9)
C6 Ru1 N3 Ru5 -92(15)
C5 Ru1 N3 Ru5 -123.0(4)
N4 Ru1 N3 Ru5 58.2(4)
C9 Ru5 N3 C33 -125.2(10)
C10 Ru5 N3 C33 70.8(6)
C30 Ru5 N3 C33 -114.9(7)
C31 Ru5 N3 C33 -77.1(5)
C32 Ru5 N3 C33 -35.1(5)
Ru2 Ru5 N3 C33 158.4(5)
C9 Ru5 N3 C30 -10.3(11)
C10 Ru5 N3 C30 -174.3(6)
C31 Ru5 N3 C30 37.8(5)
C33 Ru5 N3 C30 114.9(7)
C32 Ru5 N3 C30 79.8(5)
Ru2 Ru5 N3 C30 -86.7(5)
C9 Ru5 N3 Ru1 119.0(9)
C10 Ru5 N3 Ru1 -45.0(5)
C30 Ru5 N3 Ru1 129.3(6)
C31 Ru5 N3 Ru1 167.1(5)
C33 Ru5 N3 Ru1 -115.8(6)
C32 Ru5 N3 Ru1 -150.9(5)
Ru2 Ru5 N3 Ru1 42.6(3)
C6 Ru1 N4 C35 -141.5(8)
C5 Ru1 N4 C35 -42(16)
N3 Ru1 N4 C35 39.2(7)
C6 Ru1 N4 C38 27.1(11)
C5 Ru1 N4 C38 127(15)
N3 Ru1 N4 C38 -152.1(10)
C6 Ru1 N4 Ru4 -62.0(5)
C5 Ru1 N4 Ru4 38(16)
N3 Ru1 N4 Ru4 118.8(3)
C4 Ru4 N4 C35 153.0(6)
C11 Ru4 N4 C35 -20.4(17)
C36 Ru4 N4 C35 -37.3(5)
C38 Ru4 N4 C35 -113.2(7)
C37 Ru4 N4 C35 -78.8(6)
Ru3 Ru4 N4 C35 64.4(5)
C4 Ru4 N4 C38 -93.8(6)
C11 Ru4 N4 C38 92.8(16)
C35 Ru4 N4 C38 113.2(7)
C36 Ru4 N4 C38 75.9(6)
C37 Ru4 N4 C38 34.5(5)
Ru3 Ru4 N4 C38 177.7(5)
C4 Ru4 N4 Ru1 39.8(5)
C11 Ru4 N4 Ru1 -133.6(14)
C35 Ru4 N4 Ru1 -113.2(6)
C36 Ru4 N4 Ru1 -150.5(5)
C38 Ru4 N4 Ru1 133.6(6)
C37 Ru4 N4 Ru1 168.1(5)
Ru3 Ru4 N4 Ru1 -48.8(3)
C3 Ru3 C1 O1 26(23)
C2 Ru3 C1 O1 117(22)
C34 Ru3 C1 O1 -64(22)
Ru4 Ru3 C1 O1 -85(22)
C1 Ru3 C2 O2 -110(72)
C3 Ru3 C2 O2 -14(72)
C34 Ru3 C2 O2 79(72)
Ru4 Ru3 C2 O2 74(72)
C1 Ru3 C3 O3 -130(26)
C2 Ru3 C3 O3 131(26)
C34 Ru3 C3 O3 -39(26)
Ru4 Ru3 C3 O3 39(26)
C11 Ru4 C4 O4 -79(100)
C35 Ru4 C4 O4 130(100)
N4 Ru4 C4 O4 103(100)
C36 Ru4 C4 O4 50(100)
C38 Ru4 C4 O4 64(100)
C37 Ru4 C4 O4 34(100)
Ru3 Ru4 C4 O4 -177(100)
C6 Ru1 C5 O5 31(15)
N3 Ru1 C5 O5 -150(15)
N4 Ru1 C5 O5 -68(24)
C5 Ru1 C6 O6 39(14)
N3 Ru1 C6 O6 9(27)
N4 Ru1 C6 O6 -142(14)
C8 Ru2 C7 O7 106(16)
N2 Ru2 C7 O7 -76(16)
N1 Ru2 C7 O7 8(16)
Ru5 Ru2 C7 O7 -163(16)
C7 Ru2 C8 O8 1(12)
N2 Ru2 C8 O8 -61(17)
N1 Ru2 C8 O8 95(12)
Ru5 Ru2 C8 O8 -90(12)
C10 Ru5 C9 O9 -120(43)
N3 Ru5 C9 O9 75(43)
C30 Ru5 C9 O9 68(43)
C31 Ru5 C9 O9 34(43)
C33 Ru5 C9 O9 -11(43)
C32 Ru5 C9 O9 -1(43)
Ru2 Ru5 C9 O9 148(43)
C9 Ru5 C10 O10 113(33)
N3 Ru5 C10 O10 -73(33)
C30 Ru5 C10 O10 -81(33)
C31 Ru5 C10 O10 0(33)
C33 Ru5 C10 O10 -39(33)
C32 Ru5 C10 O10 -7(33)
Ru2 Ru5 C10 O10 -154(33)
C4 Ru4 C11 O11 -145(26)
C35 Ru4 C11 O11 14(26)
N4 Ru4 C11 O11 29(27)
C36 Ru4 C11 O11 44(26)
C38 Ru4 C11 O11 99(26)
C37 Ru4 C11 O11 81(26)
Ru3 Ru4 C11 O11 -53(26)
C24 N1 C21 C22 1.2(13)
Ru2 N1 C21 C22 -163.3(8)
C24 N1 C21 C20 -175.7(12)
Ru2 N1 C21 C20 19.8(18)
N1 C21 C22 C23 0.6(16)
C20 C21 C22 C23 177.5(14)
N1 C21 C22 C40 179.7(14)
C20 C21 C22 C40 -3(2)
C21 C22 C23 C24 -2.2(16)
C40 C22 C23 C24 178.8(15)
C21 C22 C23 C42 -161(2)
C40 C22 C23 C42 20(3)
C21 C22 C23 C42^ 160(2)
C40 C22 C23 C42^ -19(3)
C21 N1 C24 C25 165.6(12)
Ru2 N1 C24 C25 -28.8(16)
C21 N1 C24 C23 -2.6(13)
Ru2 N1 C24 C23 163.0(8)
C22 C23 C24 C25 -165.1(13)
C42 C23 C24 C25 -5(2)
C42^ C23 C24 C25 33(3)
C22 C23 C24 N1 3.0(15)
C42 C23 C24 N1 163.0(18)
C42^ C23 C24 N1 -159(2)
N1 C24 C25 C26 1(2)
C23 C24 C25 C26 166.9(13)
C29 N2 C26 C27 -1.2(10)
Ru2 N2 C26 C27 -173.4(7)
C29 N2 C26 C25 -176.3(9)
Ru2 N2 C26 C25 11.5(13)
C24 C25 C26 N2 9.4(19)
C24 C25 C26 C27 -164.8(12)
N2 C26 C27 C28 0.0(11)
C25 C26 C27 C28 174.6(11)
N2 C26 C27 C44 179.8(9)
C25 C26 C27 C44 -5.6(17)
C26 C27 C28 C29 1.1(11)
C44 C27 C28 C29 -178.7(10)
C26 C27 C28 C45 -172.2(10)
C44 C27 C28 C45 8.0(18)
C26 N2 C29 C28 1.9(10)
Ru2 N2 C29 C28 174.5(6)
C26 N2 C29 C30 -179.9(8)
Ru2 N2 C29 C30 -7.3(12)
C27 C28 C29 N2 -2.0(11)
C45 C28 C29 N2 171.4(9)
C27 C28 C29 C30 -179.8(10)
C45 C28 C29 C30 -6.4(18)
C33 N3 C30 C31 1.7(11)
Ru1 N3 C30 C31 -177.9(7)
Ru5 N3 C30 C31 -67.5(8)
C33 N3 C30 C29 -175.5(9)
Ru1 N3 C30 C29 4.8(14)
Ru5 N3 C30 C29 115.2(10)
C33 N3 C30 Ru5 69.3(6)
Ru1 N3 C30 Ru5 -110.4(7)
N2 C29 C30 C31 129.0(12)
C28 C29 C30 C31 -53.3(19)
N2 C29 C30 N3 -54.5(13)
C28 C29 C30 N3 123.2(11)
N2 C29 C30 Ru5 30.6(11)
C28 C29 C30 Ru5 -151.7(9)
C9 Ru5 C30 C31 -70.9(7)
C10 Ru5 C30 C31 125.4(9)
N3 Ru5 C30 C31 114.0(8)
C33 Ru5 C30 C31 76.5(6)
C32 Ru5 C30 C31 37.0(6)
Ru2 Ru5 C30 C31 -159.2(6)
C9 Ru5 C30 N3 175.1(5)
C10 Ru5 C30 N3 11.4(11)
C31 Ru5 C30 N3 -114.0(8)
C33 Ru5 C30 N3 -37.5(4)
C32 Ru5 C30 N3 -77.0(5)
Ru2 Ru5 C30 N3 86.7(4)
C9 Ru5 C30 C29 58.4(8)
C10 Ru5 C30 C29 -105.3(11)
N3 Ru5 C30 C29 -116.7(8)
C31 Ru5 C30 C29 129.3(10)
C33 Ru5 C30 C29 -154.2(8)
C32 Ru5 C30 C29 166.3(8)
Ru2 Ru5 C30 C29 -30.0(6)
N3 C30 C31 C32 -1.2(12)
C29 C30 C31 C32 175.8(10)
Ru5 C30 C31 C32 -64.7(8)
N3 C30 C31 C47 -175.8(11)
C29 C30 C31 C47 1(2)
Ru5 C30 C31 C47 120.7(12)
N3 C30 C31 Ru5 63.5(6)
C29 C30 C31 Ru5 -119.5(12)
C9 Ru5 C31 C30 121.2(7)
C10 Ru5 C31 C30 -129.0(9)
N3 Ru5 C31 C30 -40.0(5)
C33 Ru5 C31 C30 -81.8(6)
C32 Ru5 C31 C30 -117.5(8)
Ru2 Ru5 C31 C30 22.4(6)
C9 Ru5 C31 C32 -121.2(6)
C10 Ru5 C31 C32 -11.4(11)
N3 Ru5 C31 C32 77.5(6)
C30 Ru5 C31 C32 117.5(8)
C33 Ru5 C31 C32 35.7(5)
Ru2 Ru5 C31 C32 139.9(5)
C9 Ru5 C31 C47 4.7(10)
C10 Ru5 C31 C47 114.5(11)
N3 Ru5 C31 C47 -156.6(10)
C30 Ru5 C31 C47 -116.6(12)
C33 Ru5 C31 C47 161.6(11)
C32 Ru5 C31 C47 125.9(12)
Ru2 Ru5 C31 C47 -94.2(9)
C30 C31 C32 C33 0.2(13)
C47 C31 C32 C33 174.5(12)
Ru5 C31 C32 C33 -60.6(8)
C30 C31 C32 C49 -174.7(12)
C47 C31 C32 C49 0(2)
Ru5 C31 C32 C49 124.5(12)
C30 C31 C32 Ru5 60.8(8)
C47 C31 C32 Ru5 -124.9(13)
C9 Ru5 C32 C33 -171.7(7)
C10 Ru5 C32 C33 -68.9(7)
N3 Ru5 C32 C33 36.8(6)
C30 Ru5 C32 C33 80.7(6)
C31 Ru5 C32 C33 117.1(9)
Ru2 Ru5 C32 C33 56.7(7)
C9 Ru5 C32 C31 71.1(8)
C10 Ru5 C32 C31 174.0(6)
N3 Ru5 C32 C31 -80.3(6)
C30 Ru5 C32 C31 -36.5(5)
C33 Ru5 C32 C31 -117.1(9)
Ru2 Ru5 C32 C31 -60.5(6)
C9 Ru5 C32 C49 -51.1(11)
C10 Ru5 C32 C49 51.7(10)
N3 Ru5 C32 C49 157.4(11)
C30 Ru5 C32 C49 -158.8(11)
C31 Ru5 C32 C49 -122.3(11)
C33 Ru5 C32 C49 120.6(12)
Ru2 Ru5 C32 C49 177.2(7)
C31 C32 C33 N3 0.9(12)
C49 C32 C33 N3 176.0(11)
Ru5 C32 C33 N3 -59.1(7)
C31 C32 C33 C34 -171.6(10)
C49 C32 C33 C34 3.5(19)
Ru5 C32 C33 C34 128.4(11)
C31 C32 C33 Ru5 60.0(7)
C49 C32 C33 Ru5 -124.9(12)
C30 N3 C33 C32 -1.6(11)
Ru1 N3 C33 C32 178.1(7)
Ru5 N3 C33 C32 64.6(8)
C30 N3 C33 C34 171.2(9)
Ru1 N3 C33 C34 -9.0(12)
Ru5 N3 C33 C34 -122.5(9)
C30 N3 C33 Ru5 -66.3(6)
Ru1 N3 C33 Ru5 113.4(5)
C9 Ru5 C33 C32 15.4(13)
C10 Ru5 C33 C32 121.4(7)
N3 Ru5 C33 C32 -118.5(8)
C30 Ru5 C33 C32 -79.1(7)
C31 Ru5 C33 C32 -37.7(6)
Ru2 Ru5 C33 C32 -141.8(6)
C9 Ru5 C33 N3 133.9(11)
C10 Ru5 C33 N3 -120.1(6)
C30 Ru5 C33 N3 39.4(5)
C31 Ru5 C33 N3 80.8(5)
C32 Ru5 C33 N3 118.5(8)
Ru2 Ru5 C33 N3 -23.3(5)
C9 Ru5 C33 C34 -111.8(12)
C10 Ru5 C33 C34 -5.8(9)
N3 Ru5 C33 C34 114.4(10)
C30 Ru5 C33 C34 153.8(9)
C31 Ru5 C33 C34 -164.9(9)
C32 Ru5 C33 C34 -127.1(11)
Ru2 Ru5 C33 C34 91.0(8)
C32 C33 C34 C35 -128.9(11)
N3 C33 C34 C35 59.6(13)
Ru5 C33 C34 C35 -26.0(12)
C32 C33 C34 Ru3 121.6(10)
N3 C33 C34 Ru3 -49.9(11)
Ru5 C33 C34 Ru3 -135.5(6)
C1 Ru3 C34 C35 -166.3(6)
C3 Ru3 C34 C35 97.6(6)
C2 Ru3 C34 C35 5(3)
Ru4 Ru3 C34 C35 9.6(5)
C1 Ru3 C34 C33 -45.1(7)
C3 Ru3 C34 C33 -141.2(7)
C2 Ru3 C34 C33 126(2)
Ru4 Ru3 C34 C33 130.8(6)
C38 N4 C35 C36 -2.9(11)
Ru1 N4 C35 C36 168.9(7)
Ru4 N4 C35 C36 64.2(7)
C38 N4 C35 C34 -178.1(9)
Ru1 N4 C35 C34 -6.3(12)
Ru4 N4 C35 C34 -111.0(9)
C38 N4 C35 Ru4 -67.1(7)
Ru1 N4 C35 Ru4 104.7(5)
C33 C34 C35 N4 -48.2(13)
Ru3 C34 C35 N4 70.7(9)
C33 C34 C35 C36 137.7(11)
Ru3 C34 C35 C36 -103.4(11)
C33 C34 C35 Ru4 -132.1(7)
Ru3 C34 C35 Ru4 -13.2(6)
C4 Ru4 C35 N4 -43.8(10)
C11 Ru4 C35 N4 172.4(6)
C36 Ru4 C35 N4 117.4(8)
C38 Ru4 C35 N4 39.0(5)
C37 Ru4 C35 N4 79.3(6)
Ru3 Ru4 C35 N4 -104.7(5)
C4 Ru4 C35 C36 -161.2(9)
C11 Ru4 C35 C36 55.0(8)
N4 Ru4 C35 C36 -117.4(8)
C38 Ru4 C35 C36 -78.3(6)
C37 Ru4 C35 C36 -38.1(6)
Ru3 Ru4 C35 C36 137.9(6)
C4 Ru4 C35 C34 72.3(11)
C11 Ru4 C35 C34 -71.5(9)
N4 Ru4 C35 C34 116.1(9)
C36 Ru4 C35 C34 -126.6(9)
C38 Ru4 C35 C34 155.1(8)
C37 Ru4 C35 C34 -164.7(8)
Ru3 Ru4 C35 C34 11.3(6)
N4 C35 C36 C37 2.7(12)
C34 C35 C36 C37 177.3(10)
Ru4 C35 C36 C37 65.9(8)
N4 C35 C36 C50 177.8(11)
C34 C35 C36 C50 -7.6(18)
Ru4 C35 C36 C50 -119.0(12)
N4 C35 C36 Ru4 -63.2(7)
C34 C35 C36 Ru4 111.4(11)
C4 Ru4 C36 C35 95(2)
C11 Ru4 C36 C35 -137.7(6)
N4 Ru4 C36 C35 37.1(5)
C38 Ru4 C36 C35 78.9(6)
C37 Ru4 C36 C35 114.7(8)
Ru3 Ru4 C36 C35 -38.1(5)
C4 Ru4 C36 C37 -20(2)
C11 Ru4 C36 C37 107.7(7)
C35 Ru4 C36 C37 -114.7(8)
N4 Ru4 C36 C37 -77.5(6)
C38 Ru4 C36 C37 -35.7(6)
Ru3 Ru4 C36 C37 -152.8(6)
C4 Ru4 C36 C50 -146(2)
C11 Ru4 C36 C50 -17.8(10)
C35 Ru4 C36 C50 119.8(11)
N4 Ru4 C36 C50 157.0(10)
C38 Ru4 C36 C50 -161.3(10)
C37 Ru4 C36 C50 -125.5(12)
Ru3 Ru4 C36 C50 81.7(9)
C35 C36 C37 C38 -1.5(13)
C50 C36 C37 C38 -176.4(12)
Ru4 C36 C37 C38 61.3(8)
C35 C36 C37 C52 174.7(11)
C50 C36 C37 C52 0(2)
Ru4 C36 C37 C52 -122.5(12)
C35 C36 C37 Ru4 -62.8(7)
C50 C36 C37 Ru4 122.3(12)
C4 Ru4 C37 C38 56.9(9)
C11 Ru4 C37 C38 159.9(7)
C35 Ru4 C37 C38 -78.7(6)
N4 Ru4 C37 C38 -36.1(5)
C36 Ru4 C37 C38 -117.8(9)
Ru3 Ru4 C37 C38 -83.3(6)
C4 Ru4 C37 C36 174.7(7)
C11 Ru4 C37 C36 -82.3(7)
C35 Ru4 C37 C36 39.1(6)
N4 Ru4 C37 C36 81.7(6)
C38 Ru4 C37 C36 117.8(9)
Ru3 Ru4 C37 C36 34.5(7)
C4 Ru4 C37 C52 -66.5(11)
C11 Ru4 C37 C52 36.5(11)
C35 Ru4 C37 C52 157.9(11)
N4 Ru4 C37 C52 -159.5(10)
C36 Ru4 C37 C52 118.8(12)
C38 Ru4 C37 C52 -123.4(12)
Ru3 Ru4 C37 C52 153.3(8)
C36 C37 C38 N4 -0.3(13)
C52 C37 C38 N4 -176.3(12)
Ru4 C37 C38 N4 60.1(8)
C36 C37 C38 C39 170.3(11)
C52 C37 C38 C39 -6(2)
Ru4 C37 C38 C39 -129.4(12)
C36 C37 C38 Ru4 -60.4(8)
C52 C37 C38 Ru4 123.6(13)
C35 N4 C38 C37 2.0(12)
Ru1 N4 C38 C37 -167.5(8)
Ru4 N4 C38 C37 -63.1(9)
C35 N4 C38 C39 -169.2(10)
Ru1 N4 C38 C39 21.3(16)
Ru4 N4 C38 C39 125.7(10)
C35 N4 C38 Ru4 65.1(6)
Ru1 N4 C38 Ru4 -104.4(9)
C4 Ru4 C38 C37 -139.5(7)
C11 Ru4 C38 C37 -31.0(10)
C35 Ru4 C38 C37 80.4(6)
N4 Ru4 C38 C37 120.0(8)
C36 Ru4 C38 C37 37.2(6)
Ru3 Ru4 C38 C37 117.5(6)
C4 Ru4 C38 N4 100.4(6)
C11 Ru4 C38 N4 -151.0(7)
C35 Ru4 C38 N4 -39.6(5)
C36 Ru4 C38 N4 -82.8(5)
C37 Ru4 C38 N4 -120.0(8)
Ru3 Ru4 C38 N4 -2.5(5)
C4 Ru4 C38 C39 -13.8(10)
C11 Ru4 C38 C39 94.8(11)
C35 Ru4 C38 C39 -153.8(10)
N4 Ru4 C38 C39 -114.2(11)
C36 Ru4 C38 C39 163.0(10)
C37 Ru4 C38 C39 125.8(12)
Ru3 Ru4 C38 C39 -116.7(8)
C23 C22 C40 C41 -94.3(19)
C21 C22 C40 C41 86.8(16)
C22 C23 C42 C43 -108(2)
C24 C23 C42 C43 97(2)
C42^ C23 C42 C43 -12(3)
C22 C23 C42^ C43^ 99(3)
C24 C23 C42^ C43^ -103(3)
C42 C23 C42^ C43^ -9(3)
C27 C28 C45 C46 124.1(12)
C29 C28 C45 C46 -48.1(16)
C30 C31 C47 C48^ 137(3)
C32 C31 C47 C48^ -37(3)
Ru5 C31 C47 C48^ -136(3)
C30 C31 C47 C48 -130.3(15)
C32 C31 C47 C48 56.1(19)
Ru5 C31 C47 C48 -43.2(16)
C35 C36 C50 C51 -77.1(15)
C37 C36 C50 C51 96.9(14)
Ru4 C36 C50 C51 -165.9(8)
C38 C37 C52 C53^ 85.2(19)
C36 C37 C52 C53^ -90.2(19)
Ru4 C37 C52 C53^ 179.8(14)
C38 C37 C52 C53 -109.1(17)
C36 C37 C52 C53 75.5(17)
Ru4 C37 C52 C53 -14.6(16)
